data_2107256
loop_
_publ_author_name
'Labarre, J.'
'Louer, D.'
'Louer, M.'
'Grandjean, D.'

_publ_section_title
;
 Etude structurale des hydroxysulfates de cadmium. II. Structure
 cristalline de Cd2 (O H)2 S O4-gamma
;
_journal_name_full 'Acta Crystallographica B (24,1968-38,1982)'
_journal_page_first 3253
_journal_page_last 3257
_journal_volume 32
_journal_year 1976
_chemical_formula_sum 'Cd2 H2 O6 S'
_chemical_name_systematic 'Cd2 (O H)2 (S O4)'
_space_group_IT_number 14
_symmetry_space_group_name_Hall '-P 2yn'
_symmetry_space_group_name_H-M 'P 1 21/n 1'
_cell_angle_alpha 90
_cell_angle_beta 97.17
_cell_angle_gamma 90
_cell_formula_units_Z 4
_cell_length_a 6.9
_cell_length_b 7.567
_cell_length_c 9.964
_cell_volume 516.175
_citation_journal_id_ASTM ACBCAR
_cod_data_source_file Labarre_ACBCAR_1976_115.cif
_cod_data_source_block H2Cd2O6S1
_cod_original_cell_volume 516.1752
_cod_original_sg_symbol_Hall '-P 2ybc (x-z,y,z)'
_cod_original_formula_sum 'H2 Cd2 O6 S1'
_cod_database_code 2107256

loop_
_symmetry_equiv_pos_as_xyz
x,y,z
-x+1/2,y+1/2,-z+1/2
-x,-y,-z
x-1/2,-y-1/2,z-1/2

loop_
_atom_site_label
_atom_site_type_symbol
_atom_site_fract_x
_atom_site_fract_y
_atom_site_fract_z
_atom_site_occupancy
_atom_site_U_iso_or_equiv
Cd1 Cd+2 0.48742 0.5321 0.33225 1 0.0
O6 O-2 0.4416 0.42976 0.12385 1 0.0
O3 O-2 0.50647 0.20131 0.81014 1 0.0
O4 O-2 0.65538 -0.08952 0.81232 1 0.0
Cd2 Cd+2 0.32537 0.66696 -0.00244 1 0.0
S1 S+6 0.47147 0.01043 0.78216 1 0.0
O5 O-2 0.55019 0.68962 0.52324 1 0.0
O1 O-2 0.32939 -0.05812 0.86981 1 0.0
O2 O-2 0.39265 -0.01303 0.63926 1 0.0
